data_2107418
loop_
_publ_author_name
'Birker, P.J.M.W.L.'
'Freeman, H.C.'
'Guss, J.M.'
'Watson, A.D.'

_publ_section_title
;
 Bis(biuret)mercury(II) Dichloride
;
_journal_name_full 'Acta Crystallographica B (24,1968-38,1982)'
_journal_page_first 182
_journal_page_last 184
_journal_volume 33
_journal_year 1977
_chemical_formula_sum 'C4 H10 Cl2 Hg N6 O4'
_chemical_name_systematic 'Hg (N H2 C O N H C O N H2)2 Cl2'
_space_group_IT_number 14
_symmetry_space_group_name_Hall '-P 2ybc'
_symmetry_space_group_name_H-M 'P 1 21/c 1'
_cell_angle_alpha 90
_cell_angle_beta 110.2
_cell_angle_gamma 90
_cell_formula_units_Z 2
_cell_length_a 3.84
_cell_length_b 18.394
_cell_length_c 9.01
_cell_volume 597.260
_citation_journal_id_ASTM ACBCAR
_cod_data_source_file Birker_ACBCAR_1977_1739.cif
_cod_data_source_block C4H10Cl2Hg1N6O4
_cod_original_cell_volume 597.2597
_cod_original_formula_sum 'C4 H10 Cl2 Hg1 N6 O4'
_cod_database_code 2107418

loop_
_symmetry_equiv_pos_as_xyz
x,y,z
-x,y+1/2,-z+1/2
-x,-y,-z
x,-y-1/2,z-1/2

loop_
_atom_site_label
_atom_site_type_symbol
_atom_site_fract_x
_atom_site_fract_y
_atom_site_fract_z
_atom_site_occupancy
_atom_site_U_iso_or_equiv
C1 C+4 -0.204 -0.127 0.255 1 0.0
N1 N-3 -0.205 -0.0949 0.385 1 0.0
O2 O-2 0.144 -0.2163 0.527 1 0.0
Hg1 Hg+2 0 0 0 1 0.0
C2 C+4 0.151 -0.2343 0.397 1 0.0
O1 O-2 -0.367 -0.101 0.118 1 0.0
N3 N-3 0.314 -0.294 0.368 1 0.0
Cl1 Cl-1 0.254 0.0553 0.2431 1 0.0
N2 N-3 -0.02 -0.1923 0.262 1 0.0
